data_8102854
loop_
_publ_author_name
'Wei Li'
'Chang-Hong Li'
'Ying-Qun Yang'
'Xiong-Wen Tan'

_publ_section_title
;
 Crystal structure of
 diaqua(1,10-phenanthroline-k2N,N')bis[o-(4-methylbenzoyl)benzoato-k2O,O']cobalt(II),
 Co(H2O)2(C12H8N2)(C15H11O3)2
;
_journal_issue 4
_journal_name_full 'Zeitschrift f\"ur Kristallographie - New Crystal Structures'
_journal_page_first 747
_journal_volume 225
_journal_year 2010
_chemical_formula_sum 'C42 H34 Co N2 O8'
_chemical_formula_weight 753.64
_chemical_name_systematic
; 
aqua[o-methylbenzoylbenzoato-k2:O:O']
Bis [1,10-phenanthroline-k2:N:N']Cobalt(II), 
[Co(phen) (C15H11O3)2](H2O)2
;
_space_group_IT_number 15
_symmetry_cell_setting monoclinic
_symmetry_space_group_name_Hall '-C 2yc'
_symmetry_space_group_name_H-M 'C 1 2/c 1'
_atom_sites_solution_hydrogens geom
_atom_sites_solution_primary direct
_atom_sites_solution_secondary difmap
_audit_creation_method SHELXL-97
_cell_angle_alpha 90.00
_cell_angle_beta 117.78(3)
_cell_angle_gamma 90.00
_cell_formula_units_Z 4
_cell_length_a 27.750(6)
_cell_length_b 10.153(2)
_cell_length_c 14.204(3)
_cell_measurement_reflns_used 5485
_cell_measurement_temperature 113(2)
_cell_measurement_theta_max 27.874
_cell_measurement_theta_min 1.695
_cell_volume 3540.7(16)
_computing_cell_refinement crystalclear
_computing_data_collection 'crystalclear(Rigaku/MSC Inc., 2005)'
_computing_data_reduction crystalclear
_computing_molecular_graphics 'Bruker SHELXTL'
_computing_publication_material 'Bruker SHELXTL'
_computing_structure_refinement 'SHELXL-97 (Sheldrick, 1997)'
_computing_structure_solution 'SHELXS-97 (Sheldrick, 1990)'
_diffrn_ambient_temperature 113(2)
_diffrn_detector_area_resol_mean 7.31
_diffrn_measured_fraction_theta_full 0.997
_diffrn_measured_fraction_theta_max 0.997
_diffrn_measurement_device_type 'rigaku saturn CCD area detector'
_diffrn_measurement_method '\w and \f scans'
_diffrn_radiation_monochromator confocal
_diffrn_radiation_source 'rotating anode'
_diffrn_radiation_type MoK\a
_diffrn_radiation_wavelength 0.71073
_diffrn_reflns_av_R_equivalents 0.0311
_diffrn_reflns_av_sigmaI/netI 0.0276
_diffrn_reflns_limit_h_max 32
_diffrn_reflns_limit_h_min -32
_diffrn_reflns_limit_k_max 12
_diffrn_reflns_limit_k_min -7
_diffrn_reflns_limit_l_max 16
_diffrn_reflns_limit_l_min -16
_diffrn_reflns_number 11498
_diffrn_reflns_theta_full 25.02
_diffrn_reflns_theta_max 25.02
_diffrn_reflns_theta_min 2.17
_diffrn_standards_decay_% 0
_diffrn_standards_interval_count 0
_diffrn_standards_interval_time 0
_diffrn_standards_number 0
_exptl_absorpt_coefficient_mu 0.544
_exptl_absorpt_correction_T_max 0.9085
_exptl_absorpt_correction_T_min 0.8990
_exptl_absorpt_correction_type multi-scan
_exptl_absorpt_process_details crystalclear
_exptl_crystal_density_diffrn 1.414
_exptl_crystal_density_method 'not measured'
_exptl_crystal_F_000 1564
_exptl_crystal_size_max 0.20
_exptl_crystal_size_mid 0.20
_exptl_crystal_size_min 0.18
_refine_diff_density_max 0.330
_refine_diff_density_min -0.358
_refine_diff_density_rms 0.055
_refine_ls_extinction_coef 0.0102(7)
_refine_ls_extinction_expression Fc^*^=kFc[1+0.001xFc^2^\l^3^/sin(2\q)]^-1/4^
_refine_ls_extinction_method SHELXL
_refine_ls_goodness_of_fit_ref 1.129
_refine_ls_hydrogen_treatment mixed
_refine_ls_matrix_type full
_refine_ls_number_parameters 250
_refine_ls_number_reflns 3116
_refine_ls_number_restraints 3
_refine_ls_restrained_S_all 1.129
_refine_ls_R_factor_all 0.0358
_refine_ls_R_factor_gt 0.0316
_refine_ls_shift/su_max 0.003
_refine_ls_shift/su_mean 0.000
_refine_ls_structure_factor_coef Fsqd
_refine_ls_weighting_details 'calc w=1/[\s^2^(Fo^2^)+(0.0600P)^2^+0.0000P] where P=(Fo^2^+2Fc^2^)/3'
_refine_ls_weighting_scheme calc
_refine_ls_wR_factor_gt 0.0873
_refine_ls_wR_factor_ref 0.0899
_reflns_number_gt 2740
_reflns_number_total 3116
_reflns_threshold_expression >2sigma(I)
_cod_data_source_file 1267-3191.cff
_cod_data_source_block shelxl
_cod_depositor_comments
;
The following automatic conversions were performed:
'_symmetry_cell_setting' value 'Monoclinic' changed to 'monoclinic'
according to '/home/saulius/struct/CIF-dictionaries/cif_core.dic'
dictionary named 'cif_core.dic' version 2.4.1 from
2010-06-29.

'_exptl_absorpt_correction_type' value 'MULTI-SCAN' changed
to 'multi-scan' according to
'/home/saulius/struct/CIF-dictionaries/cif_core.dic' dictionary named
'cif_core.dic' version 2.4.1 from 2010-06-29.

Automatic conversion script
Id: cif_fix_enum 1555 2011-01-17 13:19:09Z saulius 
;
_cod_original_cell_volume 3540.4(12)
_cod_original_sg_symbol_H-M C2/c
_cod_database_code 8102854

loop_
_symmetry_equiv_pos_as_xyz
'x, y, z'
'-x, y, -z+1/2'
'x+1/2, y+1/2, z'
'-x+1/2, y+1/2, -z+1/2'
'-x, -y, -z'
'x, -y, z-1/2'
'-x+1/2, -y+1/2, -z'
'x+1/2, -y+1/2, z-1/2'

loop_
_atom_site_label
_atom_site_type_symbol
_atom_site_fract_x
_atom_site_fract_y
_atom_site_fract_z
_atom_site_U_iso_or_equiv
_atom_site_adp_type
_atom_site_occupancy
_atom_site_symmetry_multiplicity
_atom_site_calc_flag
_atom_site_refinement_flags
_atom_site_disorder_assembly
_atom_site_disorder_group
Co1 Co 0.0000 0.00201(3) 0.2500 0.01366(14) Uani 1 2 d S . .
O1 O 0.07240(5) 0.00324(9) 0.23924(9) 0.0191(3) Uani 1 1 d . . .
O2 O 0.11294(5) -0.18495(13) 0.32042(11) 0.0390(4) Uani 1 1 d . . .
O3 O 0.08036(5) 0.20592(13) 0.08104(9) 0.0293(3) Uani 1 1 d . . .
O4 O 0.03188(5) -0.15209(11) 0.36288(9) 0.0219(3) Uani 1 1 d D . .
N1 N 0.02333(5) 0.16449(13) 0.35755(10) 0.0159(3) Uani 1 1 d . . .
C1 C 0.10947(6) -0.08329(16) 0.26747(12) 0.0220(4) Uani 1 1 d . . .
C2 C 0.15154(6) -0.06013(17) 0.23100(13) 0.0226(4) Uani 1 1 d . . .
C3 C 0.18882(7) -0.15972(19) 0.24290(14) 0.0300(4) Uani 1 1 d . . .
H3 H 0.1888 -0.2393 0.2781 0.036 Uiso 1 1 calc R . .
C4 C 0.22567(7) -0.1432(2) 0.20384(15) 0.0369(5) Uani 1 1 d . . .
H4 H 0.2514 -0.2104 0.2137 0.044 Uiso 1 1 calc R . .
C5 C 0.22503(8) -0.0293(2) 0.15062(18) 0.0418(5) Uani 1 1 d . . .
H5 H 0.2496 -0.0193 0.1219 0.050 Uiso 1 1 calc R . .
C6 C 0.18859(7) 0.0708(2) 0.13879(15) 0.0334(5) Uani 1 1 d . . .
H6 H 0.1884 0.1493 0.1023 0.040 Uiso 1 1 calc R . .
C7 C 0.15232(6) 0.05652(18) 0.18030(13) 0.0225(4) Uani 1 1 d . . .
C8 C 0.11669(6) 0.17447(17) 0.16865(12) 0.0201(4) Uani 1 1 d . . .
C9 C 0.13322(6) 0.26420(16) 0.26159(12) 0.0170(3) Uani 1 1 d . . .
C10 C 0.11784(6) 0.39633(17) 0.24211(13) 0.0229(4) Uani 1 1 d . . .
H10 H 0.0965 0.4253 0.1709 0.028 Uiso 1 1 calc R . .
C11 C 0.13305(7) 0.48565(16) 0.32423(16) 0.0259(4) Uani 1 1 d . . .
H11 H 0.1229 0.5756 0.3089 0.031 Uiso 1 1 calc R . .
C12 C 0.16307(7) 0.44507(19) 0.42922(14) 0.0266(4) Uani 1 1 d . . .
C13 C 0.17829(7) 0.31352(18) 0.44860(13) 0.0277(4) Uani 1 1 d . . .
H13 H 0.1987 0.2843 0.5200 0.033 Uiso 1 1 calc R . .
C14 C 0.16444(7) 0.22433(17) 0.36676(12) 0.0232(4) Uani 1 1 d . . .
H14 H 0.1762 0.1355 0.3822 0.028 Uiso 1 1 calc R . .
C15 C 0.17906(9) 0.5418(2) 0.51977(18) 0.0461(6) Uani 1 1 d . . .
H15A H 0.2160 0.5745 0.5412 0.069 Uiso 1 1 calc R . .
H15B H 0.1781 0.4979 0.5803 0.069 Uiso 1 1 calc R . .
H15C H 0.1535 0.6159 0.4966 0.069 Uiso 1 1 calc R . .
C16 C 0.04435(6) 0.16352(18) 0.46291(12) 0.0235(4) Uani 1 1 d . . .
H16 H 0.0523 0.0810 0.4986 0.028 Uiso 1 1 calc R . .
C17 C 0.05537(7) 0.27873(19) 0.52365(14) 0.0294(4) Uani 1 1 d . . .
H17 H 0.0701 0.2741 0.5988 0.035 Uiso 1 1 calc R . .
C18 C 0.04462(7) 0.39746(19) 0.47348(14) 0.0302(4) Uani 1 1 d . . .
H18 H 0.0521 0.4764 0.5138 0.036 Uiso 1 1 calc R . .
C19 C 0.02244(6) 0.40367(16) 0.36187(14) 0.0235(4) Uani 1 1 d . . .
C20 C 0.01185(6) 0.28304(15) 0.30719(12) 0.0165(3) Uani 1 1 d . . .
C21 C 0.01044(7) 0.52464(17) 0.30341(16) 0.0304(5) Uani 1 1 d . . .
H21 H 0.0173 0.6061 0.3404 0.037 Uiso 1 1 calc R . .
H4A H 0.0404(9) -0.151(2) 0.4292(9) 0.062(8) Uiso 1 1 d D . .
H4B H 0.0589(7) -0.169(2) 0.3509(16) 0.065(8) Uiso 1 1 d D . .

loop_
_atom_site_aniso_label
_atom_site_aniso_U_11
_atom_site_aniso_U_22
_atom_site_aniso_U_33
_atom_site_aniso_U_23
_atom_site_aniso_U_13
_atom_site_aniso_U_12
Co1 0.0167(2) 0.0111(2) 0.01374(19) 0.000 0.00756(14) 0.000
O1 0.0194(6) 0.0154(6) 0.0248(6) 0.0018(4) 0.0121(5) 0.0025(4)
O2 0.0495(8) 0.0253(7) 0.0575(9) 0.0166(7) 0.0377(7) 0.0186(6)
O3 0.0265(6) 0.0412(8) 0.0163(6) -0.0013(5) 0.0068(5) -0.0020(6)
O4 0.0305(7) 0.0190(6) 0.0172(6) 0.0036(5) 0.0118(5) 0.0038(5)
N1 0.0142(6) 0.0169(7) 0.0167(6) -0.0006(6) 0.0072(5) 0.0004(5)
C1 0.0236(9) 0.0198(9) 0.0229(8) -0.0053(7) 0.0112(7) 0.0015(7)
C2 0.0192(8) 0.0260(9) 0.0209(8) -0.0093(7) 0.0079(7) -0.0001(7)
C3 0.0239(9) 0.0326(10) 0.0307(9) -0.0104(8) 0.0104(8) 0.0046(8)
C4 0.0212(9) 0.0464(13) 0.0407(11) -0.0196(10) 0.0125(8) 0.0034(8)
C5 0.0286(11) 0.0576(14) 0.0517(13) -0.0217(11) 0.0291(10) -0.0063(10)
C6 0.0310(10) 0.0384(12) 0.0394(11) -0.0112(9) 0.0237(9) -0.0087(8)
C7 0.0185(8) 0.0291(9) 0.0200(8) -0.0113(8) 0.0091(7) -0.0045(7)
C8 0.0189(8) 0.0262(9) 0.0183(8) -0.0013(7) 0.0113(7) -0.0052(7)
C9 0.0137(7) 0.0206(8) 0.0178(8) 0.0000(7) 0.0083(6) -0.0015(6)
C10 0.0193(8) 0.0250(9) 0.0234(8) 0.0060(7) 0.0090(7) 0.0020(7)
C11 0.0221(9) 0.0176(9) 0.0404(11) -0.0015(8) 0.0166(8) 0.0007(7)
C12 0.0223(9) 0.0286(10) 0.0312(9) -0.0106(8) 0.0143(8) -0.0055(8)
C13 0.0308(9) 0.0296(10) 0.0161(8) -0.0026(7) 0.0054(7) -0.0026(8)
C14 0.0247(8) 0.0201(9) 0.0200(8) 0.0010(7) 0.0065(7) 0.0016(7)
C15 0.0493(13) 0.0429(12) 0.0437(12) -0.0226(11) 0.0196(11) -0.0094(10)
C16 0.0216(8) 0.0297(10) 0.0181(8) -0.0015(7) 0.0083(7) 0.0012(7)
C17 0.0239(9) 0.0399(11) 0.0201(8) -0.0103(8) 0.0066(7) 0.0001(8)
C18 0.0205(8) 0.0302(10) 0.0340(10) -0.0197(9) 0.0078(8) -0.0037(8)
C19 0.0147(8) 0.0193(9) 0.0357(9) -0.0079(8) 0.0110(7) -0.0022(7)
C20 0.0112(7) 0.0158(8) 0.0233(8) -0.0026(6) 0.0087(6) -0.0006(6)
C21 0.0205(9) 0.0151(8) 0.0542(12) -0.0079(8) 0.0162(9) -0.0025(7)

loop_
_atom_type_symbol
_atom_type_description
_atom_type_scat_dispersion_real
_atom_type_scat_dispersion_imag
_atom_type_scat_source
C C 0.0033 0.0016 'International Tables Vol C Tables 4.2.6.8 and 6.1.1.4'
H H 0.0000 0.0000 'International Tables Vol C Tables 4.2.6.8 and 6.1.1.4'
N N 0.0061 0.0033 'International Tables Vol C Tables 4.2.6.8 and 6.1.1.4'
O O 0.0106 0.0060 'International Tables Vol C Tables 4.2.6.8 and 6.1.1.4'
Co Co 0.3494 0.9721 'International Tables Vol C Tables 4.2.6.8 and 6.1.1.4'

loop_
_geom_angle_atom_site_label_1
_geom_angle_atom_site_label_2
_geom_angle_atom_site_label_3
_geom_angle
_geom_angle_site_symmetry_1
_geom_angle_site_symmetry_3
_geom_angle_publ_flag
O1 Co1 O1 179.32(5) 2 . ?
O1 Co1 O4 89.03(5) 2 2 ?
O1 Co1 O4 91.48(5) . 2 ?
O1 Co1 O4 91.47(5) 2 . ?
O1 Co1 O4 89.03(5) . . ?
O4 Co1 O4 84.66(7) 2 . ?
O1 Co1 N1 93.83(5) 2 2 ?
O1 Co1 N1 85.64(5) . 2 ?
O4 Co1 N1 98.57(5) 2 2 ?
O4 Co1 N1 173.83(4) . 2 ?
O1 Co1 N1 85.64(5) 2 . ?
O1 Co1 N1 93.83(5) . . ?
O4 Co1 N1 173.83(4) 2 . ?
O4 Co1 N1 98.57(5) . . ?
N1 Co1 N1 78.72(7) 2 . ?
C1 O1 Co1 129.82(11) . . ?
Co1 O4 H4A 129.0(17) . . ?
Co1 O4 H4B 95.1(15) . . ?
H4A O4 H4B 113.5(14) . . ?
C16 N1 C20 118.11(14) . . ?
C16 N1 Co1 128.90(11) . . ?
C20 N1 Co1 112.90(10) . . ?
O2 C1 O1 125.76(16) . . ?
O2 C1 C2 118.78(15) . . ?
O1 C1 C2 115.44(15) . . ?
C7 C2 C3 119.24(16) . . ?
C7 C2 C1 120.96(15) . . ?
C3 C2 C1 119.71(16) . . ?
C4 C3 C2 120.48(19) . . ?
C4 C3 H3 119.8 . . ?
C2 C3 H3 119.8 . . ?
C5 C4 C3 119.99(18) . . ?
C5 C4 H4 120.0 . . ?
C3 C4 H4 120.0 . . ?
C4 C5 C6 120.25(19) . . ?
C4 C5 H5 119.9 . . ?
C6 C5 H5 119.9 . . ?
C5 C6 C7 120.2(2) . . ?
C5 C6 H6 119.9 . . ?
C7 C6 H6 119.9 . . ?
C6 C7 C2 119.80(17) . . ?
C6 C7 C8 115.87(17) . . ?
C2 C7 C8 124.30(14) . . ?
O3 C8 C9 120.61(15) . . ?
O3 C8 C7 120.31(14) . . ?
C9 C8 C7 118.16(13) . . ?
C14 C9 C10 118.15(15) . . ?
C14 C9 C8 123.61(15) . . ?
C10 C9 C8 118.22(14) . . ?
C11 C10 C9 121.30(15) . . ?
C11 C10 H10 119.3 . . ?
C9 C10 H10 119.3 . . ?
C10 C11 C12 120.46(16) . . ?
C10 C11 H11 119.8 . . ?
C12 C11 H11 119.8 . . ?
C13 C12 C11 118.21(16) . . ?
C13 C12 C15 120.99(18) . . ?
C11 C12 C15 120.80(18) . . ?
C14 C13 C12 121.65(16) . . ?
C14 C13 H13 119.2 . . ?
C12 C13 H13 119.2 . . ?
C13 C14 C9 120.18(16) . . ?
C13 C14 H14 119.9 . . ?
C9 C14 H14 119.9 . . ?
C12 C15 H15A 109.5 . . ?
C12 C15 H15B 109.5 . . ?
H15A C15 H15B 109.5 . . ?
C12 C15 H15C 109.5 . . ?
H15A C15 H15C 109.5 . . ?
H15B C15 H15C 109.5 . . ?
N1 C16 C17 122.88(16) . . ?
N1 C16 H16 118.6 . . ?
C17 C16 H16 118.6 . . ?
C18 C17 C16 119.06(16) . . ?
C18 C17 H17 120.5 . . ?
C16 C17 H17 120.5 . . ?
C17 C18 C19 120.19(16) . . ?
C17 C18 H18 119.9 . . ?
C19 C18 H18 119.9 . . ?
C20 C19 C18 116.85(16) . . ?
C20 C19 C21 119.64(16) . . ?
C18 C19 C21 123.51(15) . . ?
N1 C20 C19 122.88(14) . . ?
N1 C20 C20 117.71(8) . 2 ?
C19 C20 C20 119.40(10) . 2 ?
C21 C21 C19 120.94(10) 2 . ?
C21 C21 H21 119.5 2 . ?
C19 C21 H21 119.5 . . ?

loop_
_geom_bond_atom_site_label_1
_geom_bond_atom_site_label_2
_geom_bond_distance
_geom_bond_site_symmetry_2
_geom_bond_publ_flag
Co1 O1 2.0847(12) 2 ?
Co1 O1 2.0848(12) . ?
Co1 O4 2.1162(12) 2 ?
Co1 O4 2.1163(12) . ?
Co1 N1 2.1335(13) 2 ?
Co1 N1 2.1336(13) . ?
O1 C1 1.2673(19) . ?
O2 C1 1.254(2) . ?
O3 C8 1.2235(19) . ?
O4 H4A 0.858(9) . ?
O4 H4B 0.860(9) . ?
N1 C16 1.329(2) . ?
N1 C20 1.360(2) . ?
C1 C2 1.500(2) . ?
C2 C7 1.391(3) . ?
C2 C3 1.399(2) . ?
C3 C4 1.382(3) . ?
C3 H3 0.9500 . ?
C4 C5 1.377(3) . ?
C4 H4 0.9500 . ?
C5 C6 1.388(3) . ?
C5 H5 0.9500 . ?
C6 C7 1.391(2) . ?
C6 H6 0.9500 . ?
C7 C8 1.512(2) . ?
C8 C9 1.489(2) . ?
C9 C14 1.393(2) . ?
C9 C10 1.396(2) . ?
C10 C11 1.379(2) . ?
C10 H10 0.9500 . ?
C11 C12 1.389(3) . ?
C11 H11 0.9500 . ?
C12 C13 1.389(3) . ?
C12 C15 1.511(3) . ?
C13 C14 1.379(2) . ?
C13 H13 0.9500 . ?
C14 H14 0.9500 . ?
C15 H15A 0.9800 . ?
C15 H15B 0.9800 . ?
C15 H15C 0.9800 . ?
C16 C17 1.400(2) . ?
C16 H16 0.9500 . ?
C17 C18 1.361(3) . ?
C17 H17 0.9500 . ?
C18 C19 1.409(2) . ?
C18 H18 0.9500 . ?
C19 C20 1.406(2) . ?
C19 C21 1.432(3) . ?
C20 C20 1.441(3) 2 ?
C21 C21 1.348(4) 2 ?
C21 H21 0.9500 . ?

loop_
_geom_hbond_atom_site_label_D
_geom_hbond_atom_site_label_H
_geom_hbond_atom_site_label_A
_geom_hbond_distance_DH
_geom_hbond_distance_HA
_geom_hbond_distance_DA
_geom_hbond_angle_DHA
_geom_hbond_site_symmetry_A
O4 H4B O2 0.860(9) 1.750(9) 2.6074(18) 174(2) .
O4 H4B O1 0.860(9) 2.50(2) 2.9455(17) 113.1(18) .

loop_
_geom_torsion_atom_site_label_1
_geom_torsion_atom_site_label_2
_geom_torsion_atom_site_label_3
_geom_torsion_atom_site_label_4
_geom_torsion
_geom_torsion_site_symmetry_1
_geom_torsion_site_symmetry_2
_geom_torsion_site_symmetry_3
_geom_torsion_site_symmetry_4
_geom_torsion_publ_flag
O1 Co1 O1 C1 155.02(14) 2 . . . ?
O4 Co1 O1 C1 -67.15(14) 2 . . . ?
O4 Co1 O1 C1 17.48(14) . . . . ?
N1 Co1 O1 C1 -165.63(14) 2 . . . ?
N1 Co1 O1 C1 116.00(14) . . . . ?
O1 Co1 N1 C16 82.40(14) 2 . . . ?
O1 Co1 N1 C16 -98.03(14) . . . . ?
O4 Co1 N1 C16 112.8(4) 2 . . . ?
O4 Co1 N1 C16 -8.44(14) . . . . ?
N1 Co1 N1 C16 177.18(16) 2 . . . ?
O1 Co1 N1 C20 -94.09(10) 2 . . . ?
O1 Co1 N1 C20 85.48(10) . . . . ?
O4 Co1 N1 C20 -63.7(4) 2 . . . ?
O4 Co1 N1 C20 175.08(10) . . . . ?
N1 Co1 N1 C20 0.70(7) 2 . . . ?
Co1 O1 C1 O2 -8.8(2) . . . . ?
Co1 O1 C1 C2 169.92(10) . . . . ?
O2 C1 C2 C7 -174.25(15) . . . . ?
O1 C1 C2 C7 7.0(2) . . . . ?
O2 C1 C2 C3 9.2(2) . . . . ?
O1 C1 C2 C3 -169.62(14) . . . . ?
C7 C2 C3 C4 -0.7(2) . . . . ?
C1 C2 C3 C4 175.99(15) . . . . ?
C2 C3 C4 C5 -1.5(3) . . . . ?
C3 C4 C5 C6 2.0(3) . . . . ?
C4 C5 C6 C7 -0.3(3) . . . . ?
C5 C6 C7 C2 -1.9(3) . . . . ?
C5 C6 C7 C8 176.55(16) . . . . ?
C3 C2 C7 C6 2.4(2) . . . . ?
C1 C2 C7 C6 -174.26(14) . . . . ?
C3 C2 C7 C8 -175.98(14) . . . . ?
C1 C2 C7 C8 7.4(2) . . . . ?
C6 C7 C8 O3 70.2(2) . . . . ?
C2 C7 C8 O3 -111.37(19) . . . . ?
C6 C7 C8 C9 -98.78(18) . . . . ?
C2 C7 C8 C9 79.6(2) . . . . ?
O3 C8 C9 C14 164.47(15) . . . . ?
C7 C8 C9 C14 -26.5(2) . . . . ?
O3 C8 C9 C10 -17.4(2) . . . . ?
C7 C8 C9 C10 151.63(15) . . . . ?
C14 C9 C10 C11 0.1(2) . . . . ?
C8 C9 C10 C11 -178.16(14) . . . . ?
C9 C10 C11 C12 -1.7(3) . . . . ?
C10 C11 C12 C13 1.5(3) . . . . ?
C10 C11 C12 C15 -178.92(17) . . . . ?
C11 C12 C13 C14 0.2(3) . . . . ?
C15 C12 C13 C14 -179.37(17) . . . . ?
C12 C13 C14 C9 -1.7(3) . . . . ?
C10 C9 C14 C13 1.6(2) . . . . ?
C8 C9 C14 C13 179.75(15) . . . . ?
C20 N1 C16 C17 -0.4(2) . . . . ?
Co1 N1 C16 C17 -176.73(12) . . . . ?
N1 C16 C17 C18 -0.5(3) . . . . ?
C16 C17 C18 C19 0.4(2) . . . . ?
C17 C18 C19 C20 0.7(2) . . . . ?
C17 C18 C19 C21 -179.46(16) . . . . ?
C16 N1 C20 C19 1.5(2) . . . . ?
Co1 N1 C20 C19 178.42(11) . . . . ?
C16 N1 C20 C20 -178.88(16) . . . 2 ?
Co1 N1 C20 C20 -2.0(2) . . . 2 ?
C18 C19 C20 N1 -1.7(2) . . . . ?
C21 C19 C20 N1 178.47(15) . . . . ?
C18 C19 C20 C20 178.75(17) . . . 2 ?
C21 C19 C20 C20 -1.1(2) . . . 2 ?
C20 C19 C21 C21 -0.6(3) . . . 2 ?
C18 C19 C21 C21 179.5(2) . . . 2 ?
